data_7118388
loop_
_publ_author_name
'Jiang, Xiang'
'Kou, Hui-Zhong'

_publ_section_title
;
 Solid state reconstructive phase transition from porous supramolecular
 network to porous coordination polymer.
;
_journal_issue 14
_journal_name_full 'Chemical communications (Cambridge, England)'
_journal_page_first 2952
_journal_page_last 2955
_journal_paper_doi 10.1039/c5cc09808d
_journal_volume 52
_journal_year 2016
_chemical_formula_moiety 'C57 H76 N12 Ni2 O8,8(H2 O)'
_chemical_formula_sum 'C57 H92 N12 Ni2 O16'
_chemical_formula_weight 1318.84
_space_group_crystal_system tetragonal
_space_group_IT_number 88
_space_group_name_Hall '-I 4ad'
_space_group_name_H-M_alt 'I 41/a'
_symmetry_space_group_name_Hall '-I 4ad'
_symmetry_space_group_name_H-M 'I 41/a :2'
_atom_sites_solution_hydrogens geom
_audit_creation_method SHELXL-2014/7
_audit_update_record
;
2015-11-09 deposited with the CCDC.
2016-01-07 downloaded from the CCDC.
;
_cell_angle_alpha 90
_cell_angle_beta 90
_cell_angle_gamma 90
_cell_formula_units_Z 4
_cell_length_a 27.286(7)
_cell_length_b 27.286(7)
_cell_length_c 8.343(3)
_cell_measurement_reflns_used 2162
_cell_measurement_temperature 100(2)
_cell_measurement_theta_max 19.25
_cell_measurement_theta_min 2.55
_cell_volume 6212(3)
_computing_structure_refinement 'SHELXL-2014/7 (Sheldrick, 2014)'
_diffrn_ambient_temperature 100(2)
_diffrn_measured_fraction_theta_full 1.000
_diffrn_measured_fraction_theta_max 0.999
_diffrn_measurement_device_type 'CCD area detector'
_diffrn_measurement_method 'phi and omega scans'
_diffrn_radiation_type MoK\a
_diffrn_radiation_wavelength 0.71073
_diffrn_reflns_av_R_equivalents 0.0646
_diffrn_reflns_av_unetI/netI 0.0673
_diffrn_reflns_laue_measured_fraction_full 1.000
_diffrn_reflns_laue_measured_fraction_max 0.999
_diffrn_reflns_limit_h_max 33
_diffrn_reflns_limit_h_min -35
_diffrn_reflns_limit_k_max 35
_diffrn_reflns_limit_k_min -30
_diffrn_reflns_limit_l_max 10
_diffrn_reflns_limit_l_min -10
_diffrn_reflns_number 19465
_diffrn_reflns_point_group_measured_fraction_full 1.000
_diffrn_reflns_point_group_measured_fraction_max 0.999
_diffrn_reflns_theta_full 25.242
_diffrn_reflns_theta_max 27.429
_diffrn_reflns_theta_min 1.493
_diffrn_source 'sealed tube'
_exptl_absorpt_coefficient_mu 0.683
_exptl_absorpt_correction_T_max 0.7456
_exptl_absorpt_correction_T_min 0.6710
_exptl_absorpt_correction_type multi-scan
_exptl_absorpt_process_details 'SADABS (Bruker, 2000)'
_exptl_crystal_colour purple
_exptl_crystal_density_diffrn 1.410
_exptl_crystal_description prism
_exptl_crystal_F_000 2808
_exptl_crystal_size_max 0.66
_exptl_crystal_size_mid 0.10
_exptl_crystal_size_min 0.10
_platon_squeeze_details
;
;
_refine_diff_density_max 0.495
_refine_diff_density_min -0.439
_refine_diff_density_rms 0.094
_refine_ls_extinction_method none
_refine_ls_goodness_of_fit_ref 1.009
_refine_ls_hydrogen_treatment constr
_refine_ls_matrix_type full
_refine_ls_number_parameters 180
_refine_ls_number_reflns 3539
_refine_ls_number_restraints 38
_refine_ls_restrained_S_all 1.024
_refine_ls_R_factor_all 0.2004
_refine_ls_R_factor_gt 0.1094
_refine_ls_shift/su_max 0.000
_refine_ls_shift/su_mean 0.000
_refine_ls_structure_factor_coef Fsqd
_refine_ls_weighting_details 'w=1/[\s^2^(Fo^2^)+(0.1655P)^2^+12.8309P] where P=(Fo^2^+2Fc^2^)/3'
_refine_ls_weighting_scheme calc
_refine_ls_wR_factor_gt 0.2992
_refine_ls_wR_factor_ref 0.3443
_reflns_Friedel_coverage 0.000
_reflns_number_gt 1434
_reflns_number_total 3539
_reflns_threshold_expression 'I > 2\s(I)'
_cod_data_source_file c5cc09808d2.cif
_cod_data_source_block 2
_cod_depositor_comments
;
The following automatic conversions were performed:

'_exptl_absorpt_correction_type' value 'Multi-scan' changed to
'multi-scan' according to
/usr/data/users/saulius/crontab/automatic-downloads/rss-feeds/RSC/lib/dictionaries/cif_core.dic
dictionary named 'cif_core.dic' version 2.4.2 from 2011-04-26.

Automatic conversion script
Id: cif_fix_values 4268 2015-11-12 08:31:59Z antanas 

 Adding full bibliography for 7118387--7118388.cif.
;
_cod_original_cell_volume 6212(4)
_cod_database_code 7118388
_shelx_shelxl_version_number 2014/7
_shelx_space_group_comment
;
The symmetry employed for this shelxl refinement is uniquely defined
by the following loop, which should always be used as a source of
symmetry information in preference to the above space-group names.
They are only intended as comments.
;

loop_
_space_group_symop_operation_xyz
'x, y, z'
'-y+3/4, x+1/4, z+1/4'
'-x+1/2, -y, z+1/2'
'y+3/4, -x+3/4, z+3/4'
'x+1/2, y+1/2, z+1/2'
'-y+5/4, x+3/4, z+3/4'
'-x+1, -y+1/2, z+1'
'y+5/4, -x+5/4, z+5/4'
'-x, -y, -z'
'y-3/4, -x-1/4, -z-1/4'
'x-1/2, y, -z-1/2'
'-y-3/4, x-3/4, -z-3/4'
'-x+1/2, -y+1/2, -z+1/2'
'y-1/4, -x+1/4, -z+1/4'
'x, y+1/2, -z'
'-y-1/4, x-1/4, -z-1/4'

loop_
_atom_site_label
_atom_site_type_symbol
_atom_site_fract_x
_atom_site_fract_y
_atom_site_fract_z
_atom_site_U_iso_or_equiv
_atom_site_adp_type
_atom_site_occupancy
_atom_site_site_symmetry_order
_atom_site_calc_flag
_atom_site_refinement_flags_posn
_atom_site_refinement_flags_adp
_atom_site_refinement_flags_occupancy
_atom_site_disorder_assembly
_atom_site_disorder_group
N2 N 0.9924(4) -0.0387(3) 0.2127(11) 0.130(3) Uani 1 1 d . . . A 1
C13 C 0.9670(5) -0.0904(4) 0.2029(17) 0.157(4) Uani 1 1 d . U . A 1
H13A H 0.9842 -0.1106 0.1254 0.188 Uiso 1 1 calc R U . A 1
H13B H 0.9692 -0.1064 0.3064 0.188 Uiso 1 1 calc R U . A 1
C15 C 0.9600(6) -0.0125(5) 0.3150(17) 0.187(7) Uani 1 1 d . . . A 1
H15A H 0.9582 -0.0310 0.4139 0.224 Uiso 1 1 calc R U . A 1
H15B H 0.9764 0.0181 0.3410 0.224 Uiso 1 1 calc R U . A 1
Ni1 Ni 1.0000 0.0000 0.0000 0.0986(7) Uani 1 2 d S . P A 1
O1 O 1.0114(3) 0.06520(17) 0.1272(8) 0.115(2) Uani 1 1 d . U . A 1
O2 O 1.0869(3) 0.0604(2) 0.2407(10) 0.167(3) Uani 1 1 d . . . A 1
C2 C 1.01427(18) 0.20667(16) 0.5110(7) 0.0551(14) Uani 1 1 d . . . A 1
C1 C 1.0000 0.2500 0.6250 0.051(3) Uani 1 4 d S T P A 1
C7 C 1.0578(2) 0.18301(18) 0.5169(9) 0.0717(18) Uani 1 1 d . . . A 1
H7 H 1.0817 0.1934 0.5887 0.086 Uiso 1 1 calc R U . A 1
N1 N 0.9272(3) 0.0204(2) -0.0079(9) 0.117(2) Uani 1 1 d . U . A 1
H1 H 0.9087 -0.0074 -0.0509 0.140 Uiso 1 1 calc R U . A 1
C3 C 0.9814(2) 0.1927(2) 0.3924(9) 0.0767(19) Uani 1 1 d . . . A 1
H3 H 0.9523 0.2100 0.3802 0.092 Uiso 1 1 calc R U . A 1
C5 C 1.0347(3) 0.1282(2) 0.3072(12) 0.099(2) Uani 1 1 d D . . A 1
C6 C 1.0671(2) 0.1433(2) 0.4164(12) 0.095(3) Uani 1 1 d . . . A 1
H6 H 1.0967 0.1267 0.4258 0.114 Uiso 1 1 calc R U . A 1
C8 C 1.0445(5) 0.0809(3) 0.2178(13) 0.129(3) Uani 1 1 d D U . A 1
C4 C 0.9910(3) 0.1542(2) 0.2936(10) 0.092(2) Uani 1 1 d . . . A 1
H4 H 0.9682 0.1452 0.2163 0.110 Uiso 1 1 calc R U . A 1
N3 N 0.9134(6) -0.0006(4) 0.2759(15) 0.187(5) Uani 1 1 d . . . A 1
C10 C 0.9049(5) 0.0335(4) 0.1531(16) 0.153(4) Uani 1 1 d . U . A 1
H10A H 0.9178 0.0650 0.1866 0.184 Uiso 1 1 calc R U . A 1
H10B H 0.8698 0.0372 0.1396 0.184 Uiso 1 1 calc R U . A 1
C14 C 0.9153(6) -0.0863(4) 0.156(2) 0.172(5) Uani 1 1 d . U . A 1
H14A H 0.9000 -0.1182 0.1672 0.207 Uiso 1 1 calc R U . A 1
H14B H 0.9137 -0.0772 0.0438 0.207 Uiso 1 1 calc R U . A 1
C12 C 0.9600(6) 0.0498(4) -0.2611(13) 0.159(5) Uani 1 1 d . . . A 1
H12A H 0.9473 0.0221 -0.3212 0.191 Uiso 1 1 calc R U . A 1
H12B H 0.9615 0.0775 -0.3338 0.191 Uiso 1 1 calc R U . A 1
C11 C 0.9240(4) 0.0617(3) -0.1302(16) 0.142(4) Uani 1 1 d . . . A 1
H11A H 0.8911 0.0640 -0.1734 0.170 Uiso 1 1 calc R U . A 1
H11B H 0.9323 0.0928 -0.0806 0.170 Uiso 1 1 calc R U . A 1
C9 C 0.8858(6) -0.0493(6) 0.253(2) 0.207(7) Uani 1 1 d . U . A 1
H9A H 0.8783 -0.0631 0.3567 0.249 Uiso 1 1 calc R U . A 1
H9B H 0.8551 -0.0429 0.1980 0.249 Uiso 1 1 calc R U . A 1

loop_
_atom_site_aniso_label
_atom_site_aniso_U_11
_atom_site_aniso_U_22
_atom_site_aniso_U_33
_atom_site_aniso_U_23
_atom_site_aniso_U_13
_atom_site_aniso_U_12
N2 0.166(8) 0.093(5) 0.131(6) 0.023(4) 0.052(6) 0.034(5)
C13 0.159(10) 0.108(7) 0.204(11) 0.047(7) 0.035(8) 0.011(7)
C15 0.241(17) 0.169(12) 0.151(11) 0.051(9) 0.077(12) 0.084(12)
Ni1 0.1585(15) 0.0398(6) 0.0975(11) 0.0013(6) 0.0308(9) 0.0184(6)
O1 0.174(6) 0.049(3) 0.123(5) -0.021(3) 0.011(4) 0.020(3)
O2 0.203(8) 0.077(4) 0.222(9) -0.036(4) 0.016(6) 0.045(5)
C2 0.050(3) 0.033(2) 0.082(4) 0.011(3) 0.013(3) 0.000(2)
C1 0.030(3) 0.030(3) 0.092(8) 0.000 0.000 0.000
C7 0.048(3) 0.044(3) 0.123(5) 0.002(3) 0.017(3) -0.001(2)
N1 0.169(6) 0.050(3) 0.131(6) 0.000(3) 0.022(5) 0.022(4)
C3 0.070(4) 0.047(3) 0.113(6) -0.012(3) -0.015(4) 0.007(3)
C5 0.092(5) 0.052(4) 0.152(7) -0.015(4) 0.019(5) -0.009(4)
C6 0.058(4) 0.054(4) 0.174(8) -0.002(4) 0.039(5) 0.005(3)
C8 0.181(8) 0.068(5) 0.140(7) -0.022(5) 0.022(6) 0.035(5)
C4 0.120(6) 0.060(4) 0.094(5) -0.009(4) -0.019(4) 0.002(4)
N3 0.239(13) 0.145(9) 0.177(10) 0.042(8) 0.100(10) 0.078(9)
C10 0.169(9) 0.126(8) 0.166(10) -0.022(8) 0.062(8) 0.022(7)
C14 0.193(11) 0.107(7) 0.216(12) 0.048(8) 0.059(10) -0.003(8)
C12 0.222(15) 0.134(9) 0.121(9) 0.035(7) 0.026(9) 0.053(9)
C11 0.158(9) 0.070(5) 0.198(12) -0.012(6) 0.017(9) 0.017(5)
C9 0.215(13) 0.167(11) 0.240(14) 0.056(10) 0.088(11) 0.013(10)

loop_
_atom_type_symbol
_atom_type_description
_atom_type_scat_dispersion_real
_atom_type_scat_dispersion_imag
_atom_type_scat_source
C C 0.0033 0.0016 'International Tables Vol C Tables 4.2.6.8 and 6.1.1.4'
H H 0.0000 0.0000 'International Tables Vol C Tables 4.2.6.8 and 6.1.1.4'
N N 0.0061 0.0033 'International Tables Vol C Tables 4.2.6.8 and 6.1.1.4'
Ni Ni 0.3393 1.1124 'International Tables Vol C Tables 4.2.6.8 and 6.1.1.4'
O O 0.0106 0.0060 'International Tables Vol C Tables 4.2.6.8 and 6.1.1.4'

loop_
_geom_angle_atom_site_label_1
_geom_angle_atom_site_label_2
_geom_angle_atom_site_label_3
_geom_angle
_geom_angle_site_symmetry_1
_geom_angle_site_symmetry_3
C12 N2 C15 121.0(12) 9_755 .
C12 N2 C13 103.3(8) 9_755 .
C15 N2 C13 102.0(10) . .
C12 N2 Ni1 105.4(7) 9_755 .
C15 N2 Ni1 108.7(7) . .
C13 N2 Ni1 117.1(8) . .
C14 C13 N2 111.6(9) . .
C14 C13 H13A 109.3 . .
N2 C13 H13A 109.3 . .
C14 C13 H13B 109.3 . .
N2 C13 H13B 109.3 . .
H13A C13 H13B 108.0 . .
N3 C15 N2 124.1(15) . .
N3 C15 H15A 106.3 . .
N2 C15 H15A 106.3 . .
N3 C15 H15B 106.3 . .
N2 C15 H15B 106.3 . .
H15A C15 H15B 106.4 . .
N1 Ni1 N1 180.0 . 9_755
N1 Ni1 N2 86.1(3) . 9_755
N1 Ni1 N2 93.9(3) 9_755 9_755
N1 Ni1 N2 93.9(3) . .
N1 Ni1 N2 86.1(3) 9_755 .
N2 Ni1 N2 180.0 9_755 .
N1 Ni1 O1 86.0(3) . .
N1 Ni1 O1 94.0(3) 9_755 .
N2 Ni1 O1 89.2(3) 9_755 .
N2 Ni1 O1 90.8(3) . .
N1 Ni1 O1 94.0(3) . 9_755
N1 Ni1 O1 86.0(3) 9_755 9_755
N2 Ni1 O1 90.8(3) 9_755 9_755
N2 Ni1 O1 89.2(3) . 9_755
O1 Ni1 O1 180.0 . 9_755
C8 O1 Ni1 134.7(6) . .
C7 C2 C3 117.5(5) . .
C7 C2 C1 123.8(5) . .
C3 C2 C1 118.6(4) . .
C2 C1 C2 105.2(4) 12_757 14_666
C2 C1 C2 111.6(2) 12_757 7_654
C2 C1 C2 111.6(2) 14_666 7_654
C2 C1 C2 111.6(2) 12_757 .
C2 C1 C2 111.6(2) 14_666 .
C2 C1 C2 105.2(4) 7_654 .
C2 C7 C6 120.6(6) . .
C2 C7 H7 119.7 . .
C6 C7 H7 119.7 . .
C10 N1 C11 113.3(7) . .
C10 N1 Ni1 114.9(7) . .
C11 N1 Ni1 106.0(6) . .
C10 N1 H1 107.4 . .
C11 N1 H1 107.4 . .
Ni1 N1 H1 107.4 . .
C4 C3 C2 121.2(6) . .
C4 C3 H3 119.4 . .
C2 C3 H3 119.4 . .
C6 C5 C4 117.8(6) . .
C6 C5 C8 118.8(9) . .
C4 C5 C8 123.1(9) . .
C5 C6 C7 122.0(6) . .
C5 C6 H6 119.0 . .
C7 C6 H6 119.0 . .
O1 C8 O2 125.7(7) . .
O1 C8 C5 117.5(10) . .
O2 C8 C5 116.8(10) . .
C3 C4 C5 120.6(7) . .
C3 C4 H4 119.7 . .
C5 C4 H4 119.7 . .
C15 N3 C10 119.4(13) . .
C15 N3 C9 106.5(11) . .
C10 N3 C9 113.5(15) . .
N3 C10 N1 115.1(8) . .
N3 C10 H10A 108.5 . .
N1 C10 H10A 108.5 . .
N3 C10 H10B 108.5 . .
N1 C10 H10B 108.5 . .
H10A C10 H10B 107.5 . .
C13 C14 C9 114.7(14) . .
C13 C14 H14A 108.6 . .
C9 C14 H14A 108.6 . .
C13 C14 H14B 108.6 . .
C9 C14 H14B 108.6 . .
H14A C14 H14B 107.6 . .
N2 C12 C11 116.4(10) 9_755 .
N2 C12 H12A 108.2 9_755 .
C11 C12 H12A 108.2 . .
N2 C12 H12B 108.2 9_755 .
C11 C12 H12B 108.2 . .
H12A C12 H12B 107.3 . .
C12 C11 N1 106.7(7) . .
C12 C11 H11A 110.4 . .
N1 C11 H11A 110.4 . .
C12 C11 H11B 110.4 . .
N1 C11 H11B 110.4 . .
H11A C11 H11B 108.6 . .
C14 C9 N3 112.4(11) . .
C14 C9 H9A 109.1 . .
N3 C9 H9A 109.1 . .
C14 C9 H9B 109.1 . .
N3 C9 H9B 109.1 . .
H9A C9 H9B 107.9 . .

loop_
_geom_bond_atom_site_label_1
_geom_bond_atom_site_label_2
_geom_bond_distance
_geom_bond_site_symmetry_2
N2 C12 1.393(14) 9_755
N2 C15 1.421(15) .
N2 C13 1.575(14) .
N2 Ni1 2.075(8) .
C13 C14 1.468(16) .
C13 H13A 0.9700 .
C13 H13B 0.9700 .
C15 N3 1.353(18) .
C15 H15A 0.9700 .
C15 H15B 0.9700 .
Ni1 N1 2.063(8) .
Ni1 N1 2.063(8) 9_755
Ni1 N2 2.074(8) 9_755
Ni1 O1 2.095(5) .
Ni1 O1 2.095(5) 9_755
O1 C8 1.251(12) .
O2 C8 1.300(13) .
C2 C7 1.352(7) .
C2 C3 1.388(8) .
C2 C1 1.567(5) .
C1 C2 1.567(5) 12_757
C1 C2 1.567(5) 14_666
C1 C2 1.567(5) 7_654
C7 C6 1.394(10) .
C7 H7 0.9300 .
N1 C10 1.518(13) .
N1 C11 1.524(12) .
N1 H1 0.9800 .
C3 C4 1.361(9) .
C3 H3 0.9300 .
C5 C6 1.334(12) .
C5 C4 1.391(10) .
C5 C8 1.515(8) .
C6 H6 0.9300 .
C4 H4 0.9300 .
N3 C10 1.403(15) .
N3 C9 1.539(19) .
C10 H10A 0.9700 .
C10 H10B 0.9700 .
C14 C9 1.521(18) .
C14 H14A 0.9700 .
C14 H14B 0.9700 .
C12 N2 1.393(14) 9_755
C12 C11 1.504(15) .
C12 H12A 0.9700 .
C12 H12B 0.9700 .
C11 H11A 0.9700 .
C11 H11B 0.9700 .
C9 H9A 0.9700 .
C9 H9B 0.9700 .

loop_
_geom_torsion_atom_site_label_1
_geom_torsion_atom_site_label_2
_geom_torsion_atom_site_label_3
_geom_torsion_atom_site_label_4
_geom_torsion
_geom_torsion_site_symmetry_1
_geom_torsion_site_symmetry_4
C12 N2 C13 C14 178.8(11) 9_755 .
C15 N2 C13 C14 52.6(14) . .
Ni1 N2 C13 C14 -65.9(12) . .
C12 N2 C15 N3 -179.8(12) 9_755 .
C13 N2 C15 N3 -66.1(15) . .
Ni1 N2 C15 N3 58.2(16) . .
C7 C2 C1 C2 3.3(5) . 12_757
C3 C2 C1 C2 -174.1(5) . 12_757
C7 C2 C1 C2 -114.2(6) . 14_666
C3 C2 C1 C2 68.5(4) . 14_666
C7 C2 C1 C2 124.6(5) . 7_654
C3 C2 C1 C2 -52.8(4) . 7_654
C3 C2 C7 C6 -5.6(8) . .
C1 C2 C7 C6 177.0(5) . .
C7 C2 C3 C4 4.9(9) . .
C1 C2 C3 C4 -177.6(6) . .
C4 C5 C6 C7 1.3(12) . .
C8 C5 C6 C7 -172.0(7) . .
C2 C7 C6 C5 2.6(11) . .
Ni1 O1 C8 O2 10.2(18) . .
Ni1 O1 C8 C5 -170.7(6) . .
C6 C5 C8 O1 173.4(9) . .
C4 C5 C8 O1 0.5(15) . .
C6 C5 C8 O2 -7.4(14) . .
C4 C5 C8 O2 179.7(9) . .
C2 C3 C4 C5 -1.1(11) . .
C6 C5 C4 C3 -2.0(12) . .
C8 C5 C4 C3 171.0(8) . .
N2 C15 N3 C10 -67(2) . .
N2 C15 N3 C9 62.7(16) . .
C15 N3 C10 N1 57.2(19) . .
C9 N3 C10 N1 -69.7(15) . .
C11 N1 C10 N3 -171.0(12) . .
Ni1 N1 C10 N3 -48.9(14) . .
N2 C13 C14 C9 -49.9(15) . .
N2 C12 C11 N1 -51.3(13) 9_755 .
C10 N1 C11 C12 163.1(10) . .
Ni1 N1 C11 C12 36.2(10) . .
C13 C14 C9 N3 44.7(17) . .
C15 N3 C9 C14 -44.1(17) . .
C10 N3 C9 C14 89.3(15) . .

loop_
_platon_squeeze_void_nr
_platon_squeeze_void_average_x
_platon_squeeze_void_average_y
_platon_squeeze_void_average_z
_platon_squeeze_void_volume
_platon_squeeze_void_count_electrons
_platon_squeeze_void_content
1 0.250 0.500 0.599 299 72 ' '
2 0.250 1.000 0.391 299 72 ' '
3 0.750 0.500 0.891 299 72 ' '
4 0.750 1.000 0.099 299 72 ' '
